data_1518703
loop_
_publ_author_name
'Kim, Sung Kuk'
'Lynch, Vincent M.'
'Sessler, Jonathan L.'

_publ_section_title
;
 Cone Calix[4]arene Diethyl Ester Strapped Calix[4]pyrrole:
 A&#x00A0;Selective Receptor for the Fluoride Anion.
;
_journal_issue 23
_journal_name_full 'Organic letters'
_journal_page_first 6128
_journal_paper_doi 10.1021/ol502991t
_journal_volume 16
_journal_year 2014
_chemical_formula_moiety 'C78 H80 N4 O10, C8 H20 N 1+, F 1-, H2 O, 2 C H2 Cl2'
_chemical_formula_sum 'C144 H96 Cl4 F N14 O8'
_chemical_formula_weight 2311.14
_chemical_name_systematic
;
 ?
;
_space_group_crystal_system monoclinic
_space_group_IT_number 15
_space_group_name_Hall '-I 2ya'
_space_group_name_H-M_alt 'I 1 2/a 1'
_symmetry_space_group_name_Hall '-I 2ya'
_symmetry_space_group_name_H-M 'I 1 2/a 1'
_atom_sites_solution_hydrogens mixed
_audit_creation_method SHELXL-2013
_cell_angle_alpha 90
_cell_angle_beta 116.015(5)
_cell_angle_gamma 90
_cell_formula_units_Z 4
_cell_length_a 19.9315(9)
_cell_length_b 23.719(3)
_cell_length_c 20.4020(16)
_cell_measurement_reflns_used 15592
_cell_measurement_temperature 100(2)
_cell_measurement_theta_max 31.2
_cell_measurement_theta_min 1.5
_cell_volume 8667.9(14)
_computing_cell_refinement 'CrystalClear (Rigaku Inc., 2008)'
_computing_data_collection 'CrystalClear (Rigaku Inc., 2008)'
_computing_data_reduction 'CrystalClear (Rigaku Inc., 2008)'
_computing_molecular_graphics 'XP SHELXTL/PC, Siemens Analytical'
_computing_publication_material 'XP SHELXTL/PC, Siemens Analytical'
_computing_structure_refinement 'SHELXL-2013 (Sheldrick, 2013)'
_computing_structure_solution
;

SIR97 - Altomare A., Burla M.C., Camalli M., Cascarano G.L., Giacovazzo C., 
Guagliardi A., Moliterni A.G.G., Polidori G.,Spagna R.
;
_diffrn_ambient_temperature 100(2)
_diffrn_measured_fraction_theta_full 0.969
_diffrn_measured_fraction_theta_max 0.998
_diffrn_measurement_device_type 'Rigaku AFC-12 with Saturn 724+ CCD'
_diffrn_measurement_method \w-scans
_diffrn_radiation_type MoK\a
_diffrn_radiation_wavelength 0.71073
_diffrn_reflns_av_R_equivalents 0.0701
_diffrn_reflns_av_unetI/netI 0.0367
_diffrn_reflns_Laue_measured_fraction_full 0.969
_diffrn_reflns_Laue_measured_fraction_max 0.998
_diffrn_reflns_limit_h_max 23
_diffrn_reflns_limit_h_min -23
_diffrn_reflns_limit_k_max 28
_diffrn_reflns_limit_k_min -28
_diffrn_reflns_limit_l_max 24
_diffrn_reflns_limit_l_min -24
_diffrn_reflns_number 73755
_diffrn_reflns_point_group_measured_fraction_full 0.969
_diffrn_reflns_point_group_measured_fraction_max 0.998
_diffrn_reflns_theta_full 25.242
_diffrn_reflns_theta_max 25.000
_diffrn_reflns_theta_min 3.031
_diffrn_source 'sealed tube'
_exptl_absorpt_coefficient_mu 0.231
_exptl_absorpt_correction_T_max 1.00
_exptl_absorpt_correction_T_min 0.855
_exptl_absorpt_correction_type multi-scan
_exptl_absorpt_process_details
;
Abscor. T. Higashi (2001). The Rigaku Corporation, Tokyo, Japan.
;
_exptl_crystal_colour colorless
_exptl_crystal_density_diffrn 1.771
_exptl_crystal_description plate
_exptl_crystal_F_000 4796
_refine_diff_density_max 0.484
_refine_diff_density_min -0.287
_refine_diff_density_rms 0.061
_refine_ls_extinction_method none
_refine_ls_goodness_of_fit_ref 1.029
_refine_ls_hydrogen_treatment constr
_refine_ls_matrix_type full
_refine_ls_number_parameters 488
_refine_ls_number_reflns 7607
_refine_ls_number_restraints 3
_refine_ls_restrained_S_all 1.029
_refine_ls_R_factor_all 0.0645
_refine_ls_R_factor_gt 0.0546
_refine_ls_shift/su_max 0.000
_refine_ls_shift/su_mean 0.000
_refine_ls_structure_factor_coef Fsqd
_refine_ls_weighting_details 'w=1/[\s^2^(Fo^2^)+(0.0802P)^2^+17.8643P] where P=(Fo^2^+2Fc^2^)/3'
_refine_ls_weighting_scheme calc
_refine_ls_wR_factor_gt 0.1477
_refine_ls_wR_factor_ref 0.1549
_reflns_Friedel_coverage 0.000
_reflns_number_gt 6467
_reflns_number_total 7607
_reflns_threshold_expression 'I > 2\s(I)'
_cod_data_source_file ol502991t_si_004.cif
_cod_data_source_block shelx
_cod_original_cell_volume 8667.9(13)
_cod_database_code 1518703
_shelx_space_group_comment
;
The symmetry employed for this shelxl refinement is uniquely defined
by the following loop, which should always be used as a source of
symmetry information in preference to the above space-group names.
They are only intended as comments.
;
_shelxl_version_number 2013-4

loop_
_space_group_symop_operation_xyz
'x, y, z'
'-x+1/2, y, -z'
'x+1/2, y+1/2, z+1/2'
'-x+1, y+1/2, -z+1/2'
'-x, -y, -z'
'x-1/2, -y, z'
'-x+1/2, -y+1/2, -z+1/2'
'x, -y+1/2, z+1/2'

loop_
_atom_site_label
_atom_site_type_symbol
_atom_site_fract_x
_atom_site_fract_y
_atom_site_fract_z
_atom_site_U_iso_or_equiv
_atom_site_adp_type
_atom_site_occupancy
_atom_site_site_symmetry_order
_atom_site_calc_flag
_atom_site_refinement_flags_posn
_atom_site_refinement_flags_adp
_atom_site_refinement_flags_occupancy
_atom_site_disorder_assembly
_atom_site_disorder_group
F1 F 0.7500 0.81212(7) 0.5000 0.0214(4) Uani 1 2 d S T P . .
O1 O 0.56084(9) 0.62482(6) 0.35837(9) 0.0237(4) Uani 1 1 d . . . . .
O2 O 0.61326(9) 0.51251(6) 0.37777(8) 0.0221(3) Uani 1 1 d . . . . .
O3 O 0.69906(9) 0.50158(6) 0.54643(8) 0.0217(3) Uani 1 1 d . . . . .
O4 O 0.74590(10) 0.59665(8) 0.64457(10) 0.0339(4) Uani 1 1 d . . . . .
O5 O 0.63037(11) 0.62846(8) 0.58349(12) 0.0259(4) Uani 0.83 1 d D . P A 1
C38 C 0.64495(18) 0.67121(13) 0.63895(18) 0.0281(7) Uani 0.83 1 d D . P A 1
H38A H 0.6778 0.7010 0.6351 0.034 Uiso 0.83 1 calc R U P A 1
H38B H 0.6695 0.6543 0.6883 0.034 Uiso 0.83 1 calc R U P A 1
C39 C 0.5702(2) 0.69532(14) 0.62524(19) 0.0337(8) Uani 0.83 1 d D . P A 1
H39A H 0.5466 0.7116 0.5762 0.051 Uiso 0.83 1 calc R U P A 1
H39B H 0.5770 0.7247 0.6613 0.051 Uiso 0.83 1 calc R U P A 1
H39C H 0.5384 0.6653 0.6293 0.051 Uiso 0.83 1 calc R U P A 1
O5A O 0.6383(6) 0.6390(4) 0.5514(6) 0.028 Uiso 0.17 1 d D U P A 2
C38A C 0.6547(8) 0.6900(5) 0.5954(8) 0.028 Uiso 0.17 1 d D U P A 2
H38C H 0.6345 0.7236 0.5641 0.034 Uiso 0.17 1 calc R U P A 2
H38D H 0.7092 0.6947 0.6244 0.034 Uiso 0.17 1 calc R U P A 2
C39A C 0.6172(12) 0.6819(8) 0.6444(9) 0.028 Uiso 0.17 1 d D U P A 2
H39D H 0.5634 0.6774 0.6147 0.042 Uiso 0.17 1 calc R U P A 2
H39E H 0.6265 0.7149 0.6761 0.042 Uiso 0.17 1 calc R U P A 2
H39F H 0.6373 0.6482 0.6744 0.042 Uiso 0.17 1 calc R U P A 2
N1 N 0.79432(11) 0.87549(8) 0.62399(10) 0.0206(4) Uani 1 1 d . . . . .
H1 H 0.7781 0.8521 0.5867 0.025 Uiso 1 1 calc R U . . .
N2 N 0.63009(11) 0.87623(8) 0.48737(10) 0.0202(4) Uani 1 1 d . . . . .
H2 H 0.6673 0.8533 0.4942 0.024 Uiso 1 1 calc R U . . .
C1 C 0.86781(13) 0.88954(9) 0.66528(12) 0.0208(5) Uani 1 1 d . . . . .
C2 C 0.87000(14) 0.92715(10) 0.71749(13) 0.0252(5) Uani 1 1 d . . . . .
H2A H 0.9135 0.9442 0.7539 0.030 Uiso 1 1 calc R U . . .
C3 C 0.79599(14) 0.93593(10) 0.70745(13) 0.0258(5) Uani 1 1 d . . . . .
H3 H 0.7810 0.9601 0.7357 0.031 Uiso 1 1 calc R U . . .
C4 C 0.74948(14) 0.90331(10) 0.64938(12) 0.0227(5) Uani 1 1 d . . . . .
C5 C 0.66734(14) 0.88977(10) 0.62218(13) 0.0258(5) Uani 1 1 d . . . . .
C6 C 0.61959(13) 0.90279(10) 0.54227(13) 0.0224(5) Uani 1 1 d . . . . .
C7 C 0.55640(14) 0.93473(10) 0.50936(14) 0.0284(5) Uani 1 1 d . . . . .
H7 H 0.5354 0.9579 0.5336 0.034 Uiso 1 1 calc R U . . .
C8 C 0.52762(14) 0.92730(10) 0.43310(14) 0.0267(5) Uani 1 1 d . . . . .
H8 H 0.4840 0.9445 0.3970 0.032 Uiso 1 1 calc R U . . .
C9 C 0.57423(13) 0.89063(9) 0.42066(12) 0.0211(5) Uani 1 1 d . . . . .
C10 C 0.57074(13) 0.86542(9) 0.35098(12) 0.0217(5) Uani 1 1 d . . . . .
C11 C 0.63668(16) 0.92307(13) 0.66746(14) 0.0362(6) Uani 1 1 d . . . . .
H11A H 0.6394 0.9635 0.6591 0.054 Uiso 1 1 calc R U . . .
H11B H 0.6665 0.9147 0.7193 0.054 Uiso 1 1 calc R U . . .
H11C H 0.5846 0.9123 0.6529 0.054 Uiso 1 1 calc R U . . .
C12 C 0.65985(15) 0.82615(11) 0.63428(15) 0.0324(6) Uani 1 1 d . . . . .
H12A H 0.6072 0.8169 0.6194 0.049 Uiso 1 1 calc R U . . .
H12B H 0.6891 0.8171 0.6860 0.049 Uiso 1 1 calc R U . . .
H12C H 0.6785 0.8042 0.6051 0.049 Uiso 1 1 calc R U . . .
C13 C 0.49487(14) 0.88073(10) 0.28779(13) 0.0279(5) Uani 1 1 d . . . . .
H13A H 0.4897 0.9218 0.2838 0.042 Uiso 1 1 calc R U . . .
H13B H 0.4546 0.8648 0.2972 0.042 Uiso 1 1 calc R U . . .
H13C H 0.4921 0.8653 0.2421 0.042 Uiso 1 1 calc R U . . .
C14 C 0.57466(12) 0.80069(9) 0.35655(12) 0.0201(5) Uani 1 1 d . . . . .
C15 C 0.54323(13) 0.77202(10) 0.39592(13) 0.0229(5) Uani 1 1 d . . . . .
H15 H 0.5232 0.7930 0.4230 0.027 Uiso 1 1 calc R U . . .
C16 C 0.54045(13) 0.71371(10) 0.39653(13) 0.0236(5) Uani 1 1 d . . . . .
H16 H 0.5191 0.6951 0.4242 0.028 Uiso 1 1 calc R U . . .
C17 C 0.56881(13) 0.68219(9) 0.35676(12) 0.0210(5) Uani 1 1 d . . . . .
C18 C 0.60242(14) 0.70970(10) 0.31903(13) 0.0257(5) Uani 1 1 d . . . . .
H18 H 0.6236 0.6887 0.2931 0.031 Uiso 1 1 calc R U . . .
C19 C 0.60491(14) 0.76838(10) 0.31935(12) 0.0245(5) Uani 1 1 d . . . . .
H19 H 0.6280 0.7869 0.2933 0.029 Uiso 1 1 calc R U . . .
C20 C 0.57174(14) 0.59347(9) 0.30378(13) 0.0225(5) Uani 1 1 d . . . . .
H20A H 0.6237 0.5981 0.3105 0.027 Uiso 1 1 calc R U . . .
H20B H 0.5376 0.6075 0.2547 0.027 Uiso 1 1 calc R U . . .
C21 C 0.55618(13) 0.53234(9) 0.31065(13) 0.0232(5) Uani 1 1 d . . . . .
H21A H 0.5066 0.5280 0.3103 0.028 Uiso 1 1 calc R U . . .
H21B H 0.5564 0.5106 0.2694 0.028 Uiso 1 1 calc R U . . .
C22 C 0.62458(12) 0.45444(9) 0.38463(12) 0.0195(5) Uani 1 1 d . . . . .
C23 C 0.59692(12) 0.42416(9) 0.42594(12) 0.0206(5) Uani 1 1 d . . . . .
C24 C 0.55199(13) 0.45203(10) 0.46083(13) 0.0237(5) Uani 1 1 d . . . . .
H24A H 0.5029 0.4332 0.4440 0.028 Uiso 1 1 calc R U . . .
H24B H 0.5432 0.4921 0.4460 0.028 Uiso 1 1 calc R U . . .
C25 C 0.59422(13) 0.44794(9) 0.54346(13) 0.0221(5) Uani 1 1 d . . . . .
C26 C 0.66688(13) 0.46863(9) 0.58134(12) 0.0207(5) Uani 1 1 d . . . . .
C27 C 0.71269(13) 0.45235(10) 0.65258(12) 0.0225(5) Uani 1 1 d . . . . .
C28 C 0.68146(14) 0.42045(10) 0.68941(13) 0.0266(5) Uani 1 1 d . . . . .
H28 H 0.7114 0.4097 0.7386 0.032 Uiso 1 1 calc R U . . .
C29 C 0.60731(14) 0.40409(10) 0.65537(14) 0.0287(6) Uani 1 1 d . . . . .
H29 H 0.5857 0.3845 0.6820 0.034 Uiso 1 1 calc R U . . .
C30 C 0.56492(14) 0.41649(10) 0.58241(14) 0.0264(5) Uani 1 1 d . . . . .
H30 H 0.5149 0.4033 0.5585 0.032 Uiso 1 1 calc R U . . .
C31 C 0.79538(13) 0.46386(10) 0.68393(12) 0.0228(5) Uani 1 1 d . . . . .
H31A H 0.8194 0.4538 0.7363 0.027 Uiso 1 1 calc R U . . .
H31B H 0.8039 0.5045 0.6795 0.027 Uiso 1 1 calc R U . . .
C32 C 0.83005(12) 0.42949(9) 0.64345(12) 0.0200(5) Uani 1 1 d . . . . .
C33 C 0.81282(13) 0.37276(10) 0.62856(13) 0.0241(5) Uani 1 1 d . . . . .
H33 H 0.7823 0.3547 0.6473 0.029 Uiso 1 1 calc R U . . .
C34 C 0.83896(14) 0.34206(10) 0.58722(14) 0.0275(5) Uani 1 1 d . . . . .
H34 H 0.8259 0.3034 0.5771 0.033 Uiso 1 1 calc R U . . .
C35 C 0.88423(14) 0.36762(10) 0.56048(13) 0.0249(5) Uani 1 1 d . . . . .
H35 H 0.9026 0.3462 0.5325 0.030 Uiso 1 1 calc R U . . .
C36 C 0.66724(14) 0.55655(10) 0.52650(13) 0.0254(5) Uani 1 1 d . . . . .
H36A H 0.6122 0.5531 0.5012 0.030 Uiso 1 1 calc R U . . .
H36B H 0.6840 0.5734 0.4918 0.030 Uiso 1 1 calc R U . . .
C37 C 0.68814(13) 0.59538(10) 0.59082(14) 0.0248(5) Uani 1 1 d . . . . .
N3 N 0.7500 1.05157(12) 0.5000 0.0291(7) Uani 1 2 d S T P . .
C40 C 0.68945(15) 1.01297(10) 0.44713(14) 0.0300(6) Uani 1 1 d . . . . .
H40A H 0.7116 0.9889 0.4221 0.036 Uiso 1 1 calc R U . . .
H40B H 0.6723 0.9878 0.4755 0.036 Uiso 1 1 calc R U . . .
C41 C 0.62201(17) 1.04310(12) 0.38977(16) 0.0419(7) Uani 1 1 d . . . . .
H41A H 0.5992 1.0669 0.4138 0.063 Uiso 1 1 calc R U . . .
H41B H 0.5855 1.0152 0.3590 0.063 Uiso 1 1 calc R U . . .
H41C H 0.6378 1.0667 0.3596 0.063 Uiso 1 1 calc R U . . .
C42 C 0.71930(17) 1.09003(11) 0.53972(15) 0.0368(6) Uani 1 1 d . . . . .
H42A H 0.6813 1.1150 0.5034 0.044 Uiso 1 1 calc R U . . .
H42B H 0.7604 1.1143 0.5734 0.044 Uiso 1 1 calc R U . . .
C43 C 0.68433(19) 1.06049(12) 0.58304(17) 0.0446(7) Uani 1 1 d . . . . .
H43A H 0.6443 1.0355 0.5507 0.067 Uiso 1 1 calc R U . . .
H43B H 0.6636 1.0886 0.6043 0.067 Uiso 1 1 calc R U . . .
H43C H 0.7224 1.0382 0.6222 0.067 Uiso 1 1 calc R U . . .
O1W O 0.7398(5) 0.69636(16) 0.5147(4) 0.066(2) Uani 0.5 1 d . . P B -1
H1WA H 0.7468 0.7277 0.5048 0.098 Uiso 0.5 1 d R U P B -1
H1WB H 0.7167 0.7072 0.5359 0.098 Uiso 0.5 1 d R U P B -1

loop_
_atom_site_aniso_label
_atom_site_aniso_U_11
_atom_site_aniso_U_22
_atom_site_aniso_U_33
_atom_site_aniso_U_23
_atom_site_aniso_U_13
_atom_site_aniso_U_12
F1 0.0270(10) 0.0149(9) 0.0214(9) 0.000 0.0097(8) 0.000
O1 0.0376(9) 0.0133(8) 0.0287(9) 0.0001(6) 0.0224(8) 0.0001(7)
O2 0.0305(9) 0.0127(8) 0.0209(8) 0.0008(6) 0.0091(7) 0.0006(6)
O3 0.0259(8) 0.0200(8) 0.0221(8) 0.0027(6) 0.0133(7) 0.0010(7)
O4 0.0367(11) 0.0324(10) 0.0281(10) -0.0040(8) 0.0102(9) 0.0057(8)
O5 0.0273(11) 0.0225(11) 0.0281(11) -0.0047(9) 0.0122(9) -0.0004(8)
C38 0.0270(18) 0.0251(16) 0.0298(17) -0.0052(13) 0.0103(15) 0.0027(13)
C39 0.034(2) 0.0325(19) 0.0360(18) -0.0054(14) 0.0165(16) 0.0036(14)
N1 0.0277(11) 0.0167(9) 0.0160(9) -0.0018(7) 0.0083(8) 0.0001(8)
N2 0.0246(10) 0.0162(9) 0.0202(10) -0.0015(7) 0.0101(8) 0.0032(8)
C1 0.0279(12) 0.0157(11) 0.0160(11) 0.0027(9) 0.0071(10) 0.0004(9)
C2 0.0334(13) 0.0199(12) 0.0178(11) -0.0023(9) 0.0069(10) -0.0018(10)
C3 0.0376(14) 0.0218(12) 0.0201(12) -0.0018(9) 0.0144(11) 0.0025(10)
C4 0.0333(13) 0.0197(11) 0.0174(11) 0.0021(9) 0.0132(10) 0.0028(10)
C5 0.0345(14) 0.0253(12) 0.0221(12) -0.0004(10) 0.0164(11) 0.0006(10)
C6 0.0277(12) 0.0193(11) 0.0233(12) -0.0027(9) 0.0140(10) -0.0005(9)
C7 0.0325(14) 0.0237(12) 0.0322(14) -0.0041(10) 0.0172(12) 0.0045(10)
C8 0.0270(13) 0.0214(12) 0.0279(13) 0.0002(10) 0.0086(11) 0.0037(10)
C9 0.0239(12) 0.0150(11) 0.0208(12) -0.0004(9) 0.0066(10) -0.0005(9)
C10 0.0263(12) 0.0160(11) 0.0189(11) 0.0000(9) 0.0063(10) 0.0006(9)
C11 0.0397(15) 0.0487(17) 0.0263(14) -0.0042(12) 0.0200(12) 0.0022(13)
C12 0.0366(15) 0.0310(14) 0.0317(14) 0.0079(11) 0.0168(12) -0.0026(11)
C13 0.0296(13) 0.0220(12) 0.0239(13) 0.0017(10) 0.0043(11) 0.0008(10)
C14 0.0215(11) 0.0186(11) 0.0155(11) -0.0003(9) 0.0037(9) -0.0004(9)
C15 0.0265(12) 0.0200(12) 0.0256(12) -0.0039(9) 0.0145(10) 0.0011(9)
C16 0.0297(13) 0.0216(12) 0.0249(12) 0.0007(9) 0.0169(11) -0.0006(10)
C17 0.0253(12) 0.0163(11) 0.0196(11) 0.0010(9) 0.0082(10) 0.0009(9)
C18 0.0395(14) 0.0196(12) 0.0261(12) -0.0014(9) 0.0220(11) -0.0006(10)
C19 0.0367(14) 0.0200(12) 0.0208(12) -0.0010(9) 0.0163(11) -0.0044(10)
C20 0.0328(13) 0.0164(11) 0.0213(12) 0.0006(9) 0.0146(10) 0.0019(10)
C21 0.0270(12) 0.0165(11) 0.0236(12) -0.0005(9) 0.0089(10) 0.0017(9)
C22 0.0221(12) 0.0130(11) 0.0196(11) -0.0018(8) 0.0059(10) -0.0018(9)
C23 0.0217(11) 0.0185(11) 0.0203(11) -0.0010(9) 0.0081(10) -0.0022(9)
C24 0.0225(12) 0.0227(12) 0.0268(13) 0.0009(10) 0.0118(10) 0.0000(9)
C25 0.0247(12) 0.0184(11) 0.0263(12) 0.0003(9) 0.0141(10) 0.0044(9)
C26 0.0268(12) 0.0179(11) 0.0248(12) 0.0018(9) 0.0181(10) 0.0031(9)
C27 0.0294(13) 0.0199(11) 0.0227(12) -0.0013(9) 0.0155(10) 0.0032(10)
C28 0.0359(14) 0.0243(12) 0.0240(12) 0.0049(10) 0.0172(11) 0.0060(11)
C29 0.0344(14) 0.0262(13) 0.0354(14) 0.0069(11) 0.0243(12) 0.0027(11)
C30 0.0262(13) 0.0234(12) 0.0363(14) 0.0026(10) 0.0197(11) 0.0013(10)
C31 0.0286(13) 0.0225(12) 0.0189(11) 0.0002(9) 0.0119(10) 0.0015(10)
C32 0.0213(11) 0.0195(11) 0.0169(11) 0.0023(9) 0.0061(9) 0.0032(9)
C33 0.0287(13) 0.0204(12) 0.0239(12) 0.0043(9) 0.0122(10) -0.0014(10)
C34 0.0353(14) 0.0147(11) 0.0322(14) -0.0020(10) 0.0146(11) -0.0015(10)
C35 0.0303(13) 0.0177(11) 0.0271(13) -0.0025(9) 0.0130(11) 0.0032(10)
C36 0.0299(13) 0.0206(12) 0.0257(12) 0.0044(10) 0.0121(11) 0.0000(10)
C37 0.0248(13) 0.0188(12) 0.0317(14) 0.0024(10) 0.0131(12) -0.0008(10)
N3 0.0395(17) 0.0158(14) 0.0296(16) 0.000 0.0129(14) 0.000
C40 0.0414(15) 0.0188(12) 0.0282(13) -0.0029(10) 0.0138(12) -0.0032(11)
C41 0.0481(17) 0.0269(14) 0.0396(16) -0.0015(12) 0.0088(14) 0.0003(12)
C42 0.0479(17) 0.0198(13) 0.0361(15) -0.0065(11) 0.0124(13) 0.0052(12)
C43 0.061(2) 0.0336(16) 0.0450(17) -0.0096(13) 0.0285(16) 0.0054(14)
O1W 0.061(5) 0.0310(19) 0.076(6) 0.018(3) 0.004(3) -0.014(3)

loop_
_atom_type_symbol
_atom_type_description
_atom_type_scat_dispersion_real
_atom_type_scat_dispersion_imag
_atom_type_scat_source
C C 0.0033 0.0016 'International Tables Vol C Tables 4.2.6.8 and 6.1.1.4'
H H 0.0000 0.0000 'International Tables Vol C Tables 4.2.6.8 and 6.1.1.4'
N N 0.0061 0.0033 'International Tables Vol C Tables 4.2.6.8 and 6.1.1.4'
O O 0.0106 0.0060 'International Tables Vol C Tables 4.2.6.8 and 6.1.1.4'
Cl Cl 0.1484 0.1585 'International Tables Vol C Tables 4.2.6.8 and 6.1.1.4'
F F 0.0171 0.0103 'International Tables Vol C Tables 4.2.6.8 and 6.1.1.4'

loop_
_geom_angle_atom_site_label_1
_geom_angle_atom_site_label_2
_geom_angle_atom_site_label_3
_geom_angle
_geom_angle_site_symmetry_1
_geom_angle_site_symmetry_3
C17 O1 C20 115.94(17) . .
C22 O2 C21 116.71(17) . .
C26 O3 C36 114.34(17) . .
C37 O5 C38 116.9(2) . .
O5 C38 C39 106.1(2) . .
O5 C38 H38A 110.5 . .
C39 C38 H38A 110.5 . .
O5 C38 H38B 110.5 . .
C39 C38 H38B 110.5 . .
H38A C38 H38B 108.7 . .
C38 C39 H39A 109.5 . .
C38 C39 H39B 109.5 . .
H39A C39 H39B 109.5 . .
C38 C39 H39C 109.5 . .
H39A C39 H39C 109.5 . .
H39B C39 H39C 109.5 . .
C37 O5A C38A 110.2(9) . .
O5A C38A C39A 105.2(10) . .
O5A C38A H38C 110.7 . .
C39A C38A H38C 110.7 . .
O5A C38A H38D 110.7 . .
C39A C38A H38D 110.7 . .
H38C C38A H38D 108.8 . .
C38A C39A H39D 109.5 . .
C38A C39A H39E 109.5 . .
H39D C39A H39E 109.5 . .
C38A C39A H39F 109.5 . .
H39D C39A H39F 109.5 . .
H39E C39A H39F 109.5 . .
C1 N1 C4 110.23(19) . .
C1 N1 H1 124.9 . .
C4 N1 H1 124.9 . .
C9 N2 C6 110.25(19) . .
C9 N2 H2 124.9 . .
C6 N2 H2 124.9 . .
N1 C1 C2 107.2(2) . .
N1 C1 C10 121.46(19) . 2_656
C2 C1 C10 131.4(2) . 2_656
C1 C2 C3 107.9(2) . .
C1 C2 H2A 126.1 . .
C3 C2 H2A 126.1 . .
C4 C3 C2 107.9(2) . .
C4 C3 H3 126.0 . .
C2 C3 H3 126.0 . .
C3 C4 N1 106.8(2) . .
C3 C4 C5 130.2(2) . .
N1 C4 C5 122.3(2) . .
C4 C5 C6 114.75(19) . .
C4 C5 C11 108.8(2) . .
C6 C5 C11 108.4(2) . .
C4 C5 C12 108.2(2) . .
C6 C5 C12 108.1(2) . .
C11 C5 C12 108.3(2) . .
C7 C6 N2 106.8(2) . .
C7 C6 C5 130.5(2) . .
N2 C6 C5 122.2(2) . .
C6 C7 C8 108.2(2) . .
C6 C7 H7 125.9 . .
C8 C7 H7 125.9 . .
C9 C8 C7 107.5(2) . .
C9 C8 H8 126.2 . .
C7 C8 H8 126.2 . .
N2 C9 C8 107.1(2) . .
N2 C9 C10 121.1(2) . .
C8 C9 C10 131.8(2) . .
C1 C10 C9 110.34(18) 2_656 .
C1 C10 C14 111.92(19) 2_656 .
C9 C10 C14 110.14(18) . .
C1 C10 C13 108.61(19) 2_656 .
C9 C10 C13 108.46(19) . .
C14 C10 C13 107.25(18) . .
C5 C11 H11A 109.5 . .
C5 C11 H11B 109.5 . .
H11A C11 H11B 109.5 . .
C5 C11 H11C 109.5 . .
H11A C11 H11C 109.5 . .
H11B C11 H11C 109.5 . .
C5 C12 H12A 109.5 . .
C5 C12 H12B 109.5 . .
H12A C12 H12B 109.5 . .
C5 C12 H12C 109.5 . .
H12A C12 H12C 109.5 . .
H12B C12 H12C 109.5 . .
C10 C13 H13A 109.5 . .
C10 C13 H13B 109.5 . .
H13A C13 H13B 109.5 . .
C10 C13 H13C 109.5 . .
H13A C13 H13C 109.5 . .
H13B C13 H13C 109.5 . .
C19 C14 C15 117.3(2) . .
C19 C14 C10 122.0(2) . .
C15 C14 C10 120.5(2) . .
C16 C15 C14 121.5(2) . .
C16 C15 H15 119.2 . .
C14 C15 H15 119.2 . .
C15 C16 C17 120.2(2) . .
C15 C16 H16 119.9 . .
C17 C16 H16 119.9 . .
O1 C17 C18 124.7(2) . .
O1 C17 C16 115.9(2) . .
C18 C17 C16 119.3(2) . .
C17 C18 C19 119.5(2) . .
C17 C18 H18 120.2 . .
C19 C18 H18 120.2 . .
C14 C19 C18 122.1(2) . .
C14 C19 H19 119.0 . .
C18 C19 H19 119.0 . .
O1 C20 C21 108.70(18) . .
O1 C20 H20A 109.9 . .
C21 C20 H20A 109.9 . .
O1 C20 H20B 109.9 . .
C21 C20 H20B 109.9 . .
H20A C20 H20B 108.3 . .
O2 C21 C20 107.35(18) . .
O2 C21 H21A 110.2 . .
C20 C21 H21A 110.2 . .
O2 C21 H21B 110.2 . .
C20 C21 H21B 110.2 . .
H21A C21 H21B 108.5 . .
C23 C22 O2 118.8(2) . .
C23 C22 C32 122.0(2) . 2_656
O2 C22 C32 118.9(2) . 2_656
C35 C23 C22 118.4(2) 2_656 .
C35 C23 C24 119.4(2) 2_656 .
C22 C23 C24 122.1(2) . .
C23 C24 C25 109.78(18) . .
C23 C24 H24A 109.7 . .
C25 C24 H24A 109.7 . .
C23 C24 H24B 109.7 . .
C25 C24 H24B 109.7 . .
H24A C24 H24B 108.2 . .
C30 C25 C26 117.7(2) . .
C30 C25 C24 120.0(2) . .
C26 C25 C24 121.7(2) . .
O3 C26 C27 116.9(2) . .
O3 C26 C25 120.9(2) . .
C27 C26 C25 121.8(2) . .
C26 C27 C28 118.1(2) . .
C26 C27 C31 119.2(2) . .
C28 C27 C31 122.3(2) . .
C29 C28 C27 120.9(2) . .
C29 C28 H28 119.5 . .
C27 C28 H28 119.5 . .
C30 C29 C28 119.6(2) . .
C30 C29 H29 120.2 . .
C28 C29 H29 120.2 . .
C29 C30 C25 121.2(2) . .
C29 C30 H30 119.4 . .
C25 C30 H30 119.4 . .
C27 C31 C32 110.12(18) . .
C27 C31 H31A 109.6 . .
C32 C31 H31A 109.6 . .
C27 C31 H31B 109.6 . .
C32 C31 H31B 109.6 . .
H31A C31 H31B 108.2 . .
C33 C32 C22 117.6(2) . 2_656
C33 C32 C31 120.6(2) . .
C22 C32 C31 121.6(2) 2_656 .
C34 C33 C32 121.5(2) . .
C34 C33 H33 119.3 . .
C32 C33 H33 119.3 . .
C33 C34 C35 119.8(2) . .
C33 C34 H34 120.1 . .
C35 C34 H34 120.1 . .
C34 C35 C23 120.8(2) . 2_656
C34 C35 H35 119.6 . .
C23 C35 H35 119.6 2_656 .
O3 C36 C37 113.07(19) . .
O3 C36 H36A 109.0 . .
C37 C36 H36A 109.0 . .
O3 C36 H36B 109.0 . .
C37 C36 H36B 109.0 . .
H36A C36 H36B 107.8 . .
O4 C37 O5 121.4(2) . .
O4 C37 O5A 131.1(4) . .
O4 C37 C36 127.2(2) . .
O5 C37 C36 111.3(2) . .
O5A C37 C36 95.5(4) . .
C42 N3 C42 106.0(3) 2_656 .
C42 N3 C40 111.32(14) 2_656 .
C42 N3 C40 111.12(15) . .
C42 N3 C40 111.12(15) 2_656 2_656
C42 N3 C40 111.32(14) . 2_656
C40 N3 C40 106.0(3) . 2_656
C41 C40 N3 114.9(2) . .
C41 C40 H40A 108.5 . .
N3 C40 H40A 108.5 . .
C41 C40 H40B 108.5 . .
N3 C40 H40B 108.5 . .
H40A C40 H40B 107.5 . .
C40 C41 H41A 109.5 . .
C40 C41 H41B 109.5 . .
H41A C41 H41B 109.5 . .
C40 C41 H41C 109.5 . .
H41A C41 H41C 109.5 . .
H41B C41 H41C 109.5 . .
N3 C42 C43 115.5(2) . .
N3 C42 H42A 108.4 . .
C43 C42 H42A 108.4 . .
N3 C42 H42B 108.4 . .
C43 C42 H42B 108.4 . .
H42A C42 H42B 107.5 . .
C42 C43 H43A 109.5 . .
C42 C43 H43B 109.5 . .
H43A C43 H43B 109.5 . .
C42 C43 H43C 109.5 . .
H43A C43 H43C 109.5 . .
H43B C43 H43C 109.5 . .
H1WA O1W H1WB 92.5 . .

loop_
_geom_bond_atom_site_label_1
_geom_bond_atom_site_label_2
_geom_bond_distance
_geom_bond_site_symmetry_2
O1 C17 1.372(3) .
O1 C20 1.433(3) .
O2 C22 1.393(3) .
O2 C21 1.423(3) .
O3 C26 1.390(3) .
O3 C36 1.429(3) .
O4 C37 1.192(3) .
O5 C37 1.346(3) .
O5 C38 1.451(4) .
C38 C39 1.502(4) .
C38 H38A 0.9900 .
C38 H38B 0.9900 .
C39 H39A 0.9800 .
C39 H39B 0.9800 .
C39 H39C 0.9800 .
O5A C37 1.415(11) .
O5A C38A 1.455(9) .
C38A C39A 1.499(10) .
C38A H38C 0.9900 .
C38A H38D 0.9900 .
C39A H39D 0.9800 .
C39A H39E 0.9800 .
C39A H39F 0.9800 .
N1 C1 1.373(3) .
N1 C4 1.381(3) .
N1 H1 0.8800 .
N2 C9 1.371(3) .
N2 C6 1.379(3) .
N2 H2 0.8800 .
C1 C2 1.375(3) .
C1 C10 1.514(3) 2_656
C2 C3 1.413(4) .
C2 H2A 0.9500 .
C3 C4 1.378(3) .
C3 H3 0.9500 .
C4 C5 1.515(4) .
C5 C6 1.516(3) .
C5 C11 1.532(3) .
C5 C12 1.547(3) .
C6 C7 1.367(3) .
C7 C8 1.413(4) .
C7 H7 0.9500 .
C8 C9 1.375(3) .
C8 H8 0.9500 .
C9 C10 1.515(3) .
C10 C1 1.514(3) 2_656
C10 C14 1.539(3) .
C10 C13 1.540(3) .
C11 H11A 0.9800 .
C11 H11B 0.9800 .
C11 H11C 0.9800 .
C12 H12A 0.9800 .
C12 H12B 0.9800 .
C12 H12C 0.9800 .
C13 H13A 0.9800 .
C13 H13B 0.9800 .
C13 H13C 0.9800 .
C14 C19 1.389(3) .
C14 C15 1.393(3) .
C15 C16 1.384(3) .
C15 H15 0.9500 .
C16 C17 1.393(3) .
C16 H16 0.9500 .
C17 C18 1.385(3) .
C18 C19 1.393(3) .
C18 H18 0.9500 .
C19 H19 0.9500 .
C20 C21 1.502(3) .
C20 H20A 0.9900 .
C20 H20B 0.9900 .
C21 H21A 0.9900 .
C21 H21B 0.9900 .
C22 C23 1.392(3) .
C22 C32 1.397(3) 2_656
C23 C35 1.387(3) 2_656
C23 C24 1.518(3) .
C24 C25 1.522(3) .
C24 H24A 0.9900 .
C24 H24B 0.9900 .
C25 C30 1.391(3) .
C25 C26 1.398(3) .
C26 C27 1.390(3) .
C27 C28 1.391(3) .
C27 C31 1.508(3) .
C28 C29 1.384(4) .
C28 H28 0.9500 .
C29 C30 1.383(4) .
C29 H29 0.9500 .
C30 H30 0.9500 .
C31 C32 1.525(3) .
C31 H31A 0.9900 .
C31 H31B 0.9900 .
C32 C33 1.389(3) .
C32 C22 1.397(3) 2_656
C33 C34 1.378(3) .
C33 H33 0.9500 .
C34 C35 1.382(4) .
C34 H34 0.9500 .
C35 C23 1.387(3) 2_656
C35 H35 0.9500 .
C36 C37 1.505(3) .
C36 H36A 0.9900 .
C36 H36B 0.9900 .
N3 C42 1.516(3) 2_656
N3 C42 1.516(3) .
N3 C40 1.522(3) .
N3 C40 1.522(3) 2_656
C40 C41 1.519(4) .
C40 H40A 0.9900 .
C40 H40B 0.9900 .
C41 H41A 0.9800 .
C41 H41B 0.9800 .
C41 H41C 0.9800 .
C42 C43 1.516(4) .
C42 H42A 0.9900 .
C42 H42B 0.9900 .
C43 H43A 0.9800 .
C43 H43B 0.9800 .
C43 H43C 0.9800 .
O1W H1WA 0.8001 .
O1W H1WB 0.8001 .

loop_
_geom_hbond_atom_site_label_D
_geom_hbond_atom_site_label_H
_geom_hbond_atom_site_label_A
_geom_hbond_distance_DH
_geom_hbond_distance_HA
_geom_hbond_distance_DA
_geom_hbond_angle_DHA
N1 H1 F1 0.88 1.86 2.735(2) 169.9
N2 H2 F1 0.88 1.87 2.748(2) 171.4
O1W H1WA F1 0.80 2.01 2.779(4) 162.5

loop_
_geom_torsion_atom_site_label_1
_geom_torsion_atom_site_label_2
_geom_torsion_atom_site_label_3
_geom_torsion_atom_site_label_4
_geom_torsion
_geom_torsion_site_symmetry_1
_geom_torsion_site_symmetry_4
C37 O5 C38 C39 -171.0(2) . .
C37 O5A C38A C39A -81.6(14) . .
C4 N1 C1 C2 -0.4(2) . .
C4 N1 C1 C10 -179.46(19) . 2_656
N1 C1 C2 C3 0.1(3) . .
C10 C1 C2 C3 179.0(2) 2_656 .
C1 C2 C3 C4 0.3(3) . .
C2 C3 C4 N1 -0.5(3) . .
C2 C3 C4 C5 169.8(2) . .
C1 N1 C4 C3 0.6(2) . .
C1 N1 C4 C5 -170.7(2) . .
C3 C4 C5 C6 126.1(3) . .
N1 C4 C5 C6 -64.9(3) . .
C3 C4 C5 C11 4.5(3) . .
N1 C4 C5 C11 173.5(2) . .
C3 C4 C5 C12 -113.1(3) . .
N1 C4 C5 C12 55.9(3) . .
C9 N2 C6 C7 -0.5(3) . .
C9 N2 C6 C5 172.7(2) . .
C4 C5 C6 C7 -126.0(3) . .
C11 C5 C6 C7 -4.1(4) . .
C12 C5 C6 C7 113.2(3) . .
C4 C5 C6 N2 62.6(3) . .
C11 C5 C6 N2 -175.5(2) . .
C12 C5 C6 N2 -58.3(3) . .
N2 C6 C7 C8 0.3(3) . .
C5 C6 C7 C8 -172.1(2) . .
C6 C7 C8 C9 0.0(3) . .
C6 N2 C9 C8 0.5(3) . .
C6 N2 C9 C10 -177.6(2) . .
C7 C8 C9 N2 -0.2(3) . .
C7 C8 C9 C10 177.5(2) . .
N2 C9 C10 C1 -71.8(3) . 2_656
C8 C9 C10 C1 110.7(3) . 2_656
N2 C9 C10 C14 52.2(3) . .
C8 C9 C10 C14 -125.3(3) . .
N2 C9 C10 C13 169.3(2) . .
C8 C9 C10 C13 -8.2(3) . .
C1 C10 C14 C19 -27.8(3) 2_656 .
C9 C10 C14 C19 -150.9(2) . .
C13 C10 C14 C19 91.2(3) . .
C1 C10 C14 C15 156.4(2) 2_656 .
C9 C10 C14 C15 33.3(3) . .
C13 C10 C14 C15 -84.6(3) . .
C19 C14 C15 C16 -1.6(3) . .
C10 C14 C15 C16 174.4(2) . .
C14 C15 C16 C17 -0.6(4) . .
C20 O1 C17 C18 -15.6(3) . .
C20 O1 C17 C16 164.4(2) . .
C15 C16 C17 O1 -177.5(2) . .
C15 C16 C17 C18 2.6(4) . .
O1 C17 C18 C19 177.7(2) . .
C16 C17 C18 C19 -2.3(4) . .
C15 C14 C19 C18 1.9(4) . .
C10 C14 C19 C18 -174.1(2) . .
C17 C18 C19 C14 0.0(4) . .
C17 O1 C20 C21 -176.45(19) . .
C22 O2 C21 C20 -159.56(19) . .
O1 C20 C21 O2 -67.8(2) . .
C21 O2 C22 C23 -102.9(2) . .
C21 O2 C22 C32 83.9(2) . 2_656
O2 C22 C23 C35 -172.7(2) . 2_656
C32 C22 C23 C35 0.4(3) 2_656 2_656
O2 C22 C23 C24 2.8(3) . .
C32 C22 C23 C24 175.8(2) 2_656 .
C35 C23 C24 C25 59.3(3) 2_656 .
C22 C23 C24 C25 -116.1(2) . .
C23 C24 C25 C30 -115.2(2) . .
C23 C24 C25 C26 56.1(3) . .
C36 O3 C26 C27 -117.1(2) . .
C36 O3 C26 C25 69.7(3) . .
C30 C25 C26 O3 -178.3(2) . .
C24 C25 C26 O3 10.3(3) . .
C30 C25 C26 C27 8.8(3) . .
C24 C25 C26 C27 -162.6(2) . .
O3 C26 C27 C28 178.52(19) . .
C25 C26 C27 C28 -8.4(3) . .
O3 C26 C27 C31 -8.5(3) . .
C25 C26 C27 C31 164.6(2) . .
C26 C27 C28 C29 1.7(3) . .
C31 C27 C28 C29 -171.1(2) . .
C27 C28 C29 C30 4.2(4) . .
C28 C29 C30 C25 -3.6(4) . .
C26 C25 C30 C29 -2.7(3) . .
C24 C25 C30 C29 168.9(2) . .
C26 C27 C31 C32 -65.5(3) . .
C28 C27 C31 C32 107.2(2) . .
C27 C31 C32 C33 -45.9(3) . .
C27 C31 C32 C22 129.3(2) . 2_656
C22 C32 C33 C34 -0.4(3) 2_656 .
C31 C32 C33 C34 174.9(2) . .
C32 C33 C34 C35 0.9(4) . .
C33 C34 C35 C23 -0.7(4) . 2_656
C26 O3 C36 C37 72.6(2) . .
C38 O5 C37 O4 8.6(4) . .
C38 O5 C37 O5A -109.8(8) . .
C38 O5 C37 C36 -175.0(2) . .
C38A O5A C37 O4 -15.6(12) . .
C38A O5A C37 O5 69.7(9) . .
C38A O5A C37 C36 -168.4(8) . .
O3 C36 C37 O4 34.5(3) . .
O3 C36 C37 O5 -141.7(2) . .
O3 C36 C37 O5A -171.1(5) . .
C42 N3 C40 C41 -60.2(3) 2_656 .
C42 N3 C40 C41 57.7(3) . .
C40 N3 C40 C41 178.8(3) 2_656 .
C42 N3 C42 C43 179.3(3) 2_656 .
C40 N3 C42 C43 58.2(3) . .
C40 N3 C42 C43 -59.8(3) 2_656 .

loop_
_platon_squeeze_void_nr
_platon_squeeze_void_average_x
_platon_squeeze_void_average_y
_platon_squeeze_void_average_z
_platon_squeeze_void_volume
_platon_squeeze_void_count_electrons
_platon_squeeze_void_content
1 -0.250 0.250 -0.064 822 206 ' '
2 0.250 0.750 0.453 822 206 ' '
